data_8104827
loop_
_publ_author_name
'Xu, Xindi'
'Tian, Hui'
'Wang, Xia'
'Wang, Man'
'Wu, Qiong'

_publ_section_title
;
 Crystal structure of
 4-bromo-N&#x2032;-[(3-chloro-2-hydroxyphenyl)methylidene]benzohydrazide,
 C14H7Br2N2O2
;
_journal_issue 2
_journal_name_full 'Zeitschrift f\"ur Kristallographie - New Crystal Structures'
_journal_page_first 347
_journal_page_last 348
_journal_paper_doi 10.1515/ncrs-2020-0586
_journal_volume 236
_journal_year 2021
_chemical_formula_moiety 'C14 H7 Br2 N2 O2'
_chemical_formula_sum 'C14 H10 Br2 N2 O2'
_chemical_formula_weight 398.06
_space_group_crystal_system monoclinic
_space_group_IT_number 14
_space_group_name_Hall '-P 2yn'
_space_group_name_H-M_alt 'P 1 21/n 1'
_atom_sites_solution_hydrogens geom
_atom_sites_solution_primary iterative
_cell_angle_alpha 90
_cell_angle_beta 91.0784(14)
_cell_angle_gamma 90
_cell_formula_units_Z 2
_cell_length_a 4.8308(2)
_cell_length_b 6.1438(2)
_cell_length_c 23.0836(9)
_cell_measurement_reflns_used 3064
_cell_measurement_temperature 150.0
_cell_measurement_theta_max 26.32
_cell_measurement_theta_min 3.53
_cell_volume 684.99(4)
_computing_cell_refinement 'SAINT v8.37A (Bruker, 2015)'
_computing_data_reduction 'SAINT v8.37A (Bruker, 2015)'
_computing_molecular_graphics 'Olex2 1.3 (Dolomanov et al., 2009)'
_computing_publication_material 'Olex2 1.3 (Dolomanov et al., 2009)'
_computing_structure_refinement 'SHELXL 2018/3 (Sheldrick, 2015)'
_computing_structure_solution 'olex2.solve 1.3 (Bourhis et al., 2015)'
_diffrn_ambient_temperature 150.0
_diffrn_measured_fraction_theta_full 0.998
_diffrn_measured_fraction_theta_max 0.998
_diffrn_measurement_device_type 'Bruker APEX-II CCD'
_diffrn_measurement_method '\f and \w scans'
_diffrn_radiation_type MoK\a
_diffrn_radiation_wavelength 0.71073
_diffrn_reflns_av_R_equivalents 0.0319
_diffrn_reflns_av_unetI/netI 0.0210
_diffrn_reflns_Laue_measured_fraction_full 0.998
_diffrn_reflns_Laue_measured_fraction_max 0.998
_diffrn_reflns_limit_h_max 6
_diffrn_reflns_limit_h_min -5
_diffrn_reflns_limit_k_max 7
_diffrn_reflns_limit_k_min -7
_diffrn_reflns_limit_l_max 28
_diffrn_reflns_limit_l_min -28
_diffrn_reflns_number 7475
_diffrn_reflns_point_group_measured_fraction_full 0.998
_diffrn_reflns_point_group_measured_fraction_max 0.998
_diffrn_reflns_theta_full 25.242
_diffrn_reflns_theta_max 26.368
_diffrn_reflns_theta_min 3.432
_diffrn_source_current 30.0
_diffrn_source_power 1.5
_diffrn_source_voltage 50.0
_diffrn_standards_number 0
_exptl_absorpt_coefficient_mu 5.919
_exptl_absorpt_correction_T_max 0.0276
_exptl_absorpt_correction_T_min 0.0087
_exptl_absorpt_correction_type none
_exptl_absorpt_process_details
;
SADABS-2016/2 (Bruker,2016/2) was used for absorption correction.
wR2(int) was 0.0929 before and 0.0473 after correction.
The Ratio of minimum to maximum transmission is 0.3152.
The \l/2 correction factor is Not present.
;
_exptl_crystal_colour 'clear light yellow'
_exptl_crystal_colour_lustre clear
_exptl_crystal_colour_modifier light
_exptl_crystal_colour_primary yellow
_exptl_crystal_density_diffrn 1.930
_exptl_crystal_description needle
_exptl_crystal_F_000 388
_exptl_crystal_size_max 0.2
_exptl_crystal_size_mid 0.2
_exptl_crystal_size_min 0.18
_refine_diff_density_max 0.458
_refine_diff_density_min -0.606
_refine_diff_density_rms 0.105
_refine_ls_extinction_coef .
_refine_ls_extinction_method none
_refine_ls_goodness_of_fit_ref 1.206
_refine_ls_hydrogen_treatment constr
_refine_ls_matrix_type full
_refine_ls_number_parameters 101
_refine_ls_number_reflns 1392
_refine_ls_number_restraints 0
_refine_ls_restrained_S_all 1.206
_refine_ls_R_factor_all 0.0528
_refine_ls_R_factor_gt 0.0477
_refine_ls_shift/su_max 0.000
_refine_ls_shift/su_mean 0.000
_refine_ls_structure_factor_coef Fsqd
_refine_ls_weighting_details 'w=1/[\s^2^(Fo^2^)+4.5954P] where P=(Fo^2^+2Fc^2^)/3'
_refine_ls_weighting_scheme calc
_refine_ls_wR_factor_gt 0.1087
_refine_ls_wR_factor_ref 0.1108
_reflns_Friedel_coverage 0.000
_reflns_Friedel_fraction_full .
_reflns_Friedel_fraction_max .
_reflns_number_gt 1256
_reflns_number_total 1392
_reflns_threshold_expression 'I > 2\s(I)'
_cod_data_source_file suppl_j_ncrs-2020-0586_suppl.cif
_cod_data_source_block mo_1022_2_0m
_cod_database_code 8104827
_shelx_space_group_comment
;
The symmetry employed for this shelxl refinement is uniquely defined
by the following loop, which should always be used as a source of
symmetry information in preference to the above space-group names.
They are only intended as comments.
;
_shelx_estimated_absorpt_t_max 0.416
_shelx_estimated_absorpt_t_min 0.384
_olex2_refinement_description
;
1. Fixed Uiso
 At 1.2 times of:
  All C(H) groups
 At 1.5 times of:
  All O(H) groups
2. Others
 Fixed Sof: O1(0.5) H1(0.5) O2(0.5)
3.a Aromatic/amide H refined with riding coordinates:
 C6(H6), C5(H5), C3(H3)
3.b Idealised tetrahedral OH refined as rotating group:
 O1(H1)
;

loop_
_space_group_symop_operation_xyz
'x, y, z'
'-x+1/2, y+1/2, -z+1/2'
'-x, -y, -z'
'x-1/2, -y-1/2, z-1/2'

loop_
_atom_site_label
_atom_site_type_symbol
_atom_site_fract_x
_atom_site_fract_y
_atom_site_fract_z
_atom_site_U_iso_or_equiv
_atom_site_adp_type
_atom_site_occupancy
_atom_site_site_symmetry_order
_atom_site_calc_flag
_atom_site_refinement_flags_posn
_atom_site_refinement_flags_adp
_atom_site_refinement_flags_occupancy
_atom_site_disorder_assembly
_atom_site_disorder_group
Br1 Br 0.19186(15) 0.44226(11) 0.29563(3) 0.0497(2) Uani 1 1 d . . . . .
O1 O 0.3352(16) -0.0676(15) 0.4698(3) 0.0398(19) Uani 0.5 1 d . . P . .
H1 H 0.259304 -0.160050 0.491143 0.060 Uiso 0.5 1 calc R U P . .
O2 O -0.3915(17) -0.3968(13) 0.4479(4) 0.042(2) Uani 0.5 1 d . . P . .
N1 N 0.0380(10) -0.4121(8) 0.4838(2) 0.0395(12) Uani 1 1 d . . . . .
C2 C 0.1643(12) -0.0134(10) 0.4274(3) 0.0401(14) Uani 1 1 d . . . . .
C6 C -0.2070(12) -0.1013(10) 0.3593(3) 0.0428(15) Uani 1 1 d . . . . .
H6 H -0.357737 -0.191717 0.347766 0.051 Uiso 1 1 calc R U . . .
C1 C -0.0621(12) -0.1478(10) 0.4104(3) 0.0369(13) Uani 1 1 d . . . . .
C4 C 0.0867(12) 0.2048(10) 0.3430(3) 0.0378(13) Uani 1 1 d . . . . .
C7 C -0.1447(13) -0.3393(11) 0.4451(3) 0.0439(15) Uani 1 1 d . . . . .
C5 C -0.1371(12) 0.0729(11) 0.3250(3) 0.0418(14) Uani 1 1 d . . . . .
H5 H -0.237255 0.103173 0.290092 0.050 Uiso 1 1 calc R U . . .
C3 C 0.2328(12) 0.1653(10) 0.3933(3) 0.0390(13) Uani 1 1 d . . . . .
H3 H 0.379983 0.259160 0.404846 0.047 Uiso 1 1 calc R U . . .

loop_
_atom_site_aniso_label
_atom_site_aniso_U_11
_atom_site_aniso_U_22
_atom_site_aniso_U_33
_atom_site_aniso_U_23
_atom_site_aniso_U_13
_atom_site_aniso_U_12
Br1 0.0539(4) 0.0444(4) 0.0508(4) 0.0107(3) 0.0034(3) -0.0017(3)
O1 0.041(4) 0.043(5) 0.036(4) 0.000(4) -0.003(3) -0.011(4)
O2 0.037(4) 0.031(4) 0.058(5) -0.005(4) 0.002(4) -0.002(4)
N1 0.034(3) 0.033(3) 0.052(3) 0.000(2) 0.005(2) -0.004(2)
C2 0.038(3) 0.039(3) 0.043(3) -0.001(3) -0.005(3) -0.006(3)
C6 0.035(3) 0.039(3) 0.055(4) -0.007(3) -0.001(3) -0.002(3)
C1 0.034(3) 0.031(3) 0.045(3) 0.000(3) 0.003(2) -0.003(2)
C4 0.040(3) 0.034(3) 0.040(3) -0.001(3) 0.010(3) 0.003(3)
C7 0.039(3) 0.040(3) 0.053(4) 0.004(3) -0.001(3) -0.006(3)
C5 0.037(3) 0.047(4) 0.041(3) -0.002(3) 0.000(2) 0.000(3)
C3 0.038(3) 0.034(3) 0.045(3) -0.002(3) 0.004(3) -0.007(3)

loop_
_atom_type_symbol
_atom_type_description
_atom_type_scat_dispersion_real
_atom_type_scat_dispersion_imag
_atom_type_scat_source
C C 0.0033 0.0016 'International Tables Vol C Tables 4.2.6.8 and 6.1.1.4'
H H 0.0000 0.0000 'International Tables Vol C Tables 4.2.6.8 and 6.1.1.4'
Br Br -0.2901 2.4595 'International Tables Vol C Tables 4.2.6.8 and 6.1.1.4'
N N 0.0061 0.0033 'International Tables Vol C Tables 4.2.6.8 and 6.1.1.4'
O O 0.0106 0.0060 'International Tables Vol C Tables 4.2.6.8 and 6.1.1.4'

loop_
_geom_angle_atom_site_label_1
_geom_angle_atom_site_label_2
_geom_angle_atom_site_label_3
_geom_angle
_geom_angle_site_symmetry_1
_geom_angle_site_symmetry_3
C2 O1 H1 109.5 . .
C7 N1 N1 117.0(6) . 3_546
O1 C2 C1 122.0(6) . .
O1 C2 C3 118.0(6) . .
C3 C2 C1 119.4(6) . .
C1 C6 H6 119.2 . .
C5 C6 H6 119.2 . .
C5 C6 C1 121.5(6) . .
C2 C1 C7 121.7(5) . .
C6 C1 C2 119.2(6) . .
C6 C1 C7 119.0(5) . .
C5 C4 Br1 119.0(5) . .
C3 C4 Br1 119.0(5) . .
C3 C4 C5 122.0(6) . .
O2 C7 N1 119.7(7) . .
O2 C7 C1 121.4(7) . .
N1 C7 C1 116.8(5) . .
C6 C5 C4 118.2(6) . .
C6 C5 H5 120.9 . .
C4 C5 H5 120.9 . .
C2 C3 H3 120.2 . .
C4 C3 C2 119.7(6) . .
C4 C3 H3 120.2 . .

loop_
_geom_bond_atom_site_label_1
_geom_bond_atom_site_label_2
_geom_bond_distance
_geom_bond_site_symmetry_2
Br1 C4 1.898(6) .
O1 H1 0.8400 .
O1 C2 1.312(9) .
O2 C7 1.246(10) .
N1 N1 1.368(10) 3_546
N1 C7 1.322(8) .
C2 C1 1.420(8) .
C2 C3 1.395(8) .
C6 H6 0.9500 .
C6 C1 1.390(8) .
C6 C5 1.377(9) .
C1 C7 1.482(8) .
C4 C5 1.408(8) .
C4 C3 1.368(8) .
C5 H5 0.9500 .
C3 H3 0.9500 .

loop_
_geom_torsion_atom_site_label_1
_geom_torsion_atom_site_label_2
_geom_torsion_atom_site_label_3
_geom_torsion_atom_site_label_4
_geom_torsion
_geom_torsion_site_symmetry_1
_geom_torsion_site_symmetry_2
_geom_torsion_site_symmetry_3
_geom_torsion_site_symmetry_4
Br1 C4 C5 C6 178.7(4) . . . .
Br1 C4 C3 C2 -177.6(4) . . . .
O1 C2 C1 C6 -169.1(7) . . . .
O1 C2 C1 C7 9.6(10) . . . .
O1 C2 C3 C4 168.9(7) . . . .
N1 N1 C7 O2 15.9(11) 3_546 . . .
N1 N1 C7 C1 179.6(6) 3_546 . . .
C2 C1 C7 O2 147.0(7) . . . .
C2 C1 C7 N1 -16.4(9) . . . .
C6 C1 C7 O2 -34.3(10) . . . .
C6 C1 C7 N1 162.3(6) . . . .
C1 C2 C3 C4 -2.1(9) . . . .
C1 C6 C5 C4 -0.1(9) . . . .
C5 C6 C1 C2 -0.4(9) . . . .
C5 C6 C1 C7 -179.1(6) . . . .
C5 C4 C3 C2 1.6(9) . . . .
C3 C2 C1 C6 1.5(9) . . . .
C3 C2 C1 C7 -179.8(6) . . . .
C3 C4 C5 C6 -0.5(9) . . . .
